data_2203668
loop_
_publ_author_name
'Hel\'ene Paulsson'
'Andreas Fischer'
'Lars Kloo'

_publ_section_title
;
 Bis[bis(12-crown-4)potassium] hexaiodotetracuprate(I)
;
_journal_issue 5
_journal_name_full 'Acta Crystallographica Section E'
_journal_page_first m548
_journal_page_last m550
_journal_paper_doi 10.1107/S1600536804007780
_journal_volume 60
_journal_year 2004
_chemical_formula_iupac '[K (C16 H32 O8)2]2 [Cu4 I6]'
_chemical_formula_moiety '2C16 H32 K O8 1+, Cu4 I6 2-'
_chemical_formula_sum 'C32 H64 Cu4 I6 K2 O16'
_chemical_formula_weight 1798.63
_chemical_name_systematic
;
 ?
;
_space_group_IT_number 2
_symmetry_cell_setting triclinic
_symmetry_space_group_name_Hall '-P 1'
_symmetry_space_group_name_H-M 'P -1'
_atom_sites_solution_primary direct
_atom_sites_solution_secondary difmap
_cell_angle_alpha 67.4428(5)
_cell_angle_beta 69.0664(4)
_cell_angle_gamma 64.1181(4)
_cell_formula_units_Z 2
_cell_length_a 14.58590(10)
_cell_length_b 14.63710(10)
_cell_length_c 15.6526(2)
_cell_measurement_reflns_used 34261
_cell_measurement_temperature 150
_cell_measurement_theta_max 27.48
_cell_measurement_theta_min 4.13
_cell_volume 2703.11(4)
_computing_cell_refinement
;
HKL SCALEPACK (Otwinowski & Minor, 1997)
;
_computing_data_collection 'Nonius KappaCCD'
_computing_data_reduction
;
DENZO and SCALEPACK (Otwinowski & Minor, 1997)
;
_computing_molecular_graphics 'DIAMOND (Brandenburg, 2001)'
_computing_publication_material 'maXus (Mackay et al., 1997)'
_computing_structure_refinement 'SHELXL97 (Sheldrick, 1997)'
_computing_structure_solution 'SHELXS97 (Sheldrick, 1997)'
_diffrn_measured_fraction_theta_full 0.996
_diffrn_measured_fraction_theta_max 0.996
_diffrn_measurement_device 'Nonius KappaCCD'
_diffrn_measurement_method '\f and \w'
_diffrn_radiation_source 'fine-focus sealed tube'
_diffrn_radiation_type MoK\a
_diffrn_reflns_av_R_equivalents 0.0336
_diffrn_reflns_av_sigmaI/netI 0.0294
_diffrn_reflns_limit_h_max 18
_diffrn_reflns_limit_h_min -18
_diffrn_reflns_limit_k_max 19
_diffrn_reflns_limit_k_min -19
_diffrn_reflns_limit_l_max 20
_diffrn_reflns_limit_l_min -20
_diffrn_reflns_number 62318
_diffrn_reflns_theta_full 27.48
_diffrn_reflns_theta_max 27.48
_diffrn_reflns_theta_min 4.13
_exptl_absorpt_coefficient_mu 5.189
_exptl_absorpt_correction_T_max 0.745
_exptl_absorpt_correction_T_min 0.463
_exptl_absorpt_correction_type numerical
_exptl_absorpt_process_details
;
(HABITUS; Herrendorf & B\"arnighausen, 1997).
;
_exptl_crystal_colour colourless
_exptl_crystal_density_diffrn 2.210
_exptl_crystal_density_method 'not measured'
_exptl_crystal_description irregular
_exptl_crystal_F_000 1712
_exptl_crystal_size_max 0.30
_exptl_crystal_size_mid 0.15
_exptl_crystal_size_min 0.10
_refine_diff_density_max 1.884
_refine_diff_density_min -1.677
_refine_ls_extinction_method none
_refine_ls_goodness_of_fit_ref 1.032
_refine_ls_hydrogen_treatment constr
_refine_ls_matrix_type full
_refine_ls_number_parameters 541
_refine_ls_number_reflns 12337
_refine_ls_number_restraints 0
_refine_ls_restrained_S_all 1.032
_refine_ls_R_factor_all 0.0381
_refine_ls_R_factor_gt 0.0270
_refine_ls_shift/su_max 0.002
_refine_ls_shift/su_mean 0.000
_refine_ls_structure_factor_coef Fsqd
_refine_ls_weighting_details 'w = 1/[\s^2^(Fo^2^)+(0.0183P)^2^+5.5412P] where P = (Fo^2^+2Fc^2^)/3'
_refine_ls_weighting_scheme calc
_refine_ls_wR_factor_gt 0.0573
_refine_ls_wR_factor_ref 0.0614
_reflns_number_gt 10176
_reflns_number_total 12337
_reflns_threshold_expression I>2\s(I)
_cod_data_source_file wm6013.cif
_cod_data_source_block I
_cod_depositor_comments
;
The following automatic conversions were performed:
'_symmetry_cell_setting' value 'Triclinic' changed to 'triclinic'
according to '/home/saulius/struct/CIF-dictionaries/cif_core.dic'
dictionary named 'cif_core.dic' version 2.4.1 from 2010-06-29.

Automatic conversion script
Id: cif_fix_enum 1527 2010-12-29 10:47:43Z saulius 

The following automatic conversions were performed:

'_symmetry_cell_setting' value 'Triclinic' changed to 'triclinic'
according to /home/saulius/struct/CIF-dictionaries/cif_core.dic
dictionary named 'cif_core.dic' version 2.4.1 from 2010-06-29.

Automatic conversion script
Id: cif_fix_values 1715 2011-07-08 13:25:40Z adriana 
;
_cod_database_code 2203668
_cod_database_fobs_code 2203668

loop_
_symmetry_equiv_pos_as_xyz
+X,+Y,+Z
-X,-Y,-Z

loop_
_atom_site_label
_atom_site_fract_x
_atom_site_fract_y
_atom_site_fract_z
_atom_site_U_iso_or_equiv
_atom_site_adp_type
_atom_site_calc_flag
_atom_site_refinement_flags
_atom_site_occupancy
_atom_site_type_symbol
Cu1 0.47688(4) 0.98223(3) 0.09234(3) 0.03212(11) Uani d . 1 Cu
Cu2 0.56173(4) 0.79882(3) 0.18644(4) 0.03470(12) Uani d . 1 Cu
Cu3 0.43845(4) 0.69282(3) 0.30817(4) 0.03554(12) Uani d . 1 Cu
Cu4 0.47587(4) 0.48584(3) 0.59160(3) 0.03046(11) Uani d . 1 Cu
I1 0.388113(17) 0.674660(15) 0.500264(14) 0.01976(5) Uani d . 1 I
I2 0.409845(17) 0.529752(16) 0.302763(15) 0.02082(5) Uani d . 1 I
I3 0.587750(17) 0.956789(16) 0.204946(15) 0.02238(5) Uani d . 1 I
I4 0.616610(17) 0.828106(15) -0.008095(14) 0.02062(5) Uani d . 1 I
I5 0.656526(15) 0.622931(15) 0.290508(14) 0.01738(5) Uani d . 1 I
I6 0.347578(16) 0.866911(15) 0.199857(14) 0.01794(5) Uani d . 1 I
K1 0.87845(6) 0.26627(6) 0.02007(5) 0.02464(16) Uani d . 1 K
C11 1.1070(3) 0.2811(3) -0.1752(3) 0.0280(8) Uani d . 1 C
C12 1.0491(3) 0.3885(3) -0.1573(2) 0.0283(8) Uani d . 1 C
C13 1.0874(3) 0.3586(3) -0.0104(3) 0.0321(8) Uani d . 1 C
C14 1.0429(3) 0.3262(3) 0.0948(3) 0.0355(9) Uani d . 1 C
C15 1.1006(3) 0.1379(3) 0.1309(3) 0.0311(8) Uani d . 1 C
C16 1.0670(3) 0.0546(3) 0.1296(3) 0.0304(8) Uani d . 1 C
C17 1.1260(3) 0.0583(3) -0.0350(3) 0.0340(9) Uani d . 1 C
C18 1.0867(3) 0.1128(3) -0.1245(3) 0.0350(9) Uani d . 1 C
O11 1.00921(19) 0.38374(19) -0.05819(17) 0.0255(5) Uani d . 1 O
O12 1.01417(19) 0.23531(19) 0.12376(17) 0.0275(5) Uani d . 1 O
O13 1.03883(19) 0.07813(18) 0.04301(17) 0.0259(5) Uani d . 1 O
O14 1.03594(19) 0.22495(19) -0.13803(17) 0.0266(5) Uani d . 1 O
C21 0.7201(3) 0.5316(3) -0.0344(3) 0.0320(9) Uani d . 1 C
C22 0.6853(3) 0.5097(3) 0.0733(3) 0.0310(8) Uani d . 1 C
C23 0.7299(3) 0.3705(3) 0.2107(2) 0.0308(8) Uani d . 1 C
C24 0.6659(3) 0.3047(3) 0.2275(3) 0.0322(9) Uani d . 1 C
C25 0.6729(3) 0.1694(3) 0.1752(3) 0.0288(8) Uani d . 1 C
C26 0.6238(3) 0.2309(3) 0.0904(3) 0.0340(9) Uani d . 1 C
C27 0.6663(3) 0.3273(3) -0.0708(3) 0.0321(9) Uani d . 1 C
C28 0.6417(3) 0.4372(3) -0.0635(3) 0.0302(8) Uani d . 1 C
O21 0.7640(2) 0.41800(19) 0.11250(17) 0.0276(5) Uani d . 1 O
O22 0.7307(2) 0.21937(17) 0.18654(16) 0.0260(5) Uani d . 1 O
O23 0.7043(2) 0.24662(19) 0.00826(17) 0.0289(6) Uani d . 1 O
O24 0.7359(2) 0.44568(19) -0.06682(17) 0.0285(6) Uani d . 1 O
K2 0.11831(6) 0.22973(6) 0.48454(5) 0.02650(16) Uani d . 1 K
C31 0.3518(3) 0.0376(3) 0.5669(3) 0.0342(9) Uani d . 1 C
C32 0.2927(4) -0.0246(3) 0.5681(3) 0.0368(9) Uani d . 1 C
C33 0.3126(3) 0.0022(3) 0.4027(3) 0.0325(9) Uani d . 1 C
C34 0.2645(3) 0.0823(3) 0.3223(3) 0.0316(9) Uani d . 1 C
C35 0.3355(3) 0.2173(3) 0.2773(3) 0.0367(9) Uani d . 1 C
C36 0.3128(4) 0.3165(3) 0.3009(3) 0.0369(9) Uani d . 1 C
C37 0.3715(3) 0.2544(3) 0.4442(3) 0.0394(10) Uani d . 1 C
C38 0.3336(4) 0.2139(3) 0.5493(3) 0.0404(10) Uani d . 1 C
O31 0.2431(2) 0.02166(19) 0.48992(16) 0.0271(5) Uani d . 1 O
O32 0.2441(2) 0.18831(18) 0.31830(17) 0.0264(5) Uani d . 1 O
O33 0.2846(2) 0.30373(18) 0.40119(17) 0.0278(5) Uani d . 1 O
O34 0.2827(2) 0.14026(19) 0.57268(17) 0.0286(5) Uani d . 1 O
C41 -0.0812(3) 0.3261(3) 0.6667(2) 0.0308(8) Uani d . 1 C
C42 -0.1146(3) 0.2381(3) 0.6766(3) 0.0305(8) Uani d . 1 C
C43 -0.0511(3) 0.0877(3) 0.6168(3) 0.0279(8) Uani d . 1 C
C44 -0.0919(3) 0.1341(3) 0.5276(3) 0.0292(8) Uani d . 1 C
C45 -0.0491(4) 0.2343(3) 0.3665(3) 0.0351(9) Uani d . 1 C
C46 -0.1034(3) 0.3466(3) 0.3731(3) 0.0346(9) Uani d . 1 C
C47 -0.0782(3) 0.4726(3) 0.4159(3) 0.0290(8) Uani d . 1 C
C48 -0.1255(3) 0.4497(3) 0.5214(3) 0.0296(8) Uani d . 1 C
O41 -0.02552(19) 0.15975(18) 0.63709(17) 0.0255(5) Uani d . 1 O
O42 -0.01199(19) 0.16256(18) 0.44931(16) 0.0259(5) Uani d . 1 O
O43 -0.03058(19) 0.38011(19) 0.38279(17) 0.0259(5) Uani d . 1 O
O44 -0.04389(19) 0.37664(19) 0.56947(16) 0.0254(5) Uani d . 1 O
H11A 1.1639 0.2432 -0.1435 0.034 Uiso d R 1 H
H11B 1.1339 0.2878 -0.2421 0.034 Uiso d R 1 H
H12A 0.9918 0.4233 -0.1883 0.034 Uiso d R 1 H
H12B 1.0963 0.4272 -0.1854 0.034 Uiso d R 1 H
H13A 1.1478 0.3014 -0.0290 0.039 Uiso d R 1 H
H13B 1.1066 0.4194 -0.0276 0.039 Uiso d R 1 H
H14A 0.9820 0.3845 0.1107 0.043 Uiso d R 1 H
H14B 1.0946 0.3120 0.1270 0.043 Uiso d R 1 H
H15A 1.1580 0.1465 0.0778 0.037 Uiso d R 1 H
H15B 1.1215 0.1189 0.1889 0.037 Uiso d R 1 H
H16A 1.0073 0.0508 0.1814 0.037 Uiso d R 1 H
H16B 1.1233 -0.0119 0.1388 0.037 Uiso d R 1 H
H17A 1.1758 0.0858 -0.0370 0.041 Uiso d R 1 H
H17B 1.1584 -0.0163 -0.0278 0.041 Uiso d R 1 H
H18A 1.0384 0.0830 -0.1219 0.042 Uiso d R 1 H
H18B 1.1456 0.0998 -0.1770 0.042 Uiso d R 1 H
H21A 0.7849 0.5438 -0.0533 0.038 Uiso d R 1 H
H21B 0.6682 0.5939 -0.0622 0.038 Uiso d R 1 H
H22A 0.6203 0.4971 0.0953 0.037 Uiso d R 1 H
H22B 0.6771 0.5676 0.0934 0.037 Uiso d R 1 H
H23A 0.7900 0.3248 0.2372 0.037 Uiso d R 1 H
H23B 0.6882 0.4246 0.2431 0.037 Uiso d R 1 H
H24A 0.6083 0.3472 0.1970 0.039 Uiso d R 1 H
H24B 0.6397 0.2780 0.2942 0.039 Uiso d R 1 H
H25A 0.7192 0.1014 0.1660 0.035 Uiso d R 1 H
H25B 0.6181 0.1610 0.2310 0.035 Uiso d R 1 H
H26A 0.5735 0.2979 0.0992 0.041 Uiso d R 1 H
H26B 0.5899 0.1923 0.0824 0.041 Uiso d R 1 H
H27A 0.7177 0.3177 -0.1286 0.039 Uiso d R 1 H
H27B 0.6032 0.3230 -0.0726 0.039 Uiso d R 1 H
H28A 0.5926 0.4471 -0.0046 0.036 Uiso d R 1 H
H28B 0.6127 0.4903 -0.1156 0.036 Uiso d R 1 H
H31A 0.4044 0.0424 0.5087 0.041 Uiso d R 1 H
H31B 0.3846 0.0036 0.6198 0.041 Uiso d R 1 H
H32A 0.2400 -0.0269 0.6263 0.044 Uiso d R 1 H
H32B 0.3400 -0.0950 0.5670 0.044 Uiso d R 1 H
H33A 0.3776 0.0083 0.3969 0.039 Uiso d R 1 H
H33B 0.3250 -0.0677 0.4023 0.039 Uiso d R 1 H
H34A 0.1997 0.0743 0.3305 0.038 Uiso d R 1 H
H34B 0.3110 0.0674 0.2641 0.038 Uiso d R 1 H
H35A 0.3925 0.1615 0.3036 0.044 Uiso d R 1 H
H35B 0.3530 0.2283 0.2098 0.044 Uiso d R 1 H
H36A 0.2561 0.3708 0.2732 0.044 Uiso d R 1 H
H36B 0.3740 0.3363 0.2735 0.044 Uiso d R 1 H
H37A 0.4216 0.1969 0.4182 0.047 Uiso d R 1 H
H37B 0.4031 0.3050 0.4313 0.047 Uiso d R 1 H
H38A 0.2858 0.2733 0.5737 0.049 Uiso d R 1 H
H38B 0.3931 0.1799 0.5773 0.049 Uiso d R 1 H
H41A -0.0260 0.2964 0.6996 0.037 Uiso d R 1 H
H41B -0.1398 0.3770 0.6959 0.037 Uiso d R 1 H
H42A -0.1680 0.2648 0.6422 0.037 Uiso d R 1 H
H42B -0.1408 0.2069 0.7422 0.037 Uiso d R 1 H
H43A 0.0105 0.0270 0.6085 0.033 Uiso d R 1 H
H43B -0.1038 0.0662 0.6689 0.033 Uiso d R 1 H
H44A -0.1530 0.1960 0.5329 0.035 Uiso d R 1 H
H44B -0.1089 0.0836 0.5169 0.035 Uiso d R 1 H
H45A 0.0092 0.2334 0.3125 0.042 Uiso d R 1 H
H45B -0.0973 0.2131 0.3565 0.042 Uiso d R 1 H
H46A -0.1604 0.3497 0.4282 0.041 Uiso d R 1 H
H46B -0.1296 0.3924 0.3174 0.041 Uiso d R 1 H
H47A -0.0263 0.5026 0.4032 0.035 Uiso d R 1 H
H47B -0.1327 0.5230 0.3834 0.035 Uiso d R 1 H
H48A -0.1778 0.4193 0.5367 0.036 Uiso d R 1 H
H48B -0.1566 0.5133 0.5413 0.036 Uiso d R 1 H

loop_
_atom_site_aniso_label
_atom_site_aniso_U_11
_atom_site_aniso_U_22
_atom_site_aniso_U_33
_atom_site_aniso_U_12
_atom_site_aniso_U_13
_atom_site_aniso_U_23
Cu1 0.0456(3) 0.0172(2) 0.0340(3) -0.0076(2) -0.0243(2) 0.00278(18)
Cu2 0.0448(3) 0.0151(2) 0.0482(3) -0.0098(2) -0.0300(2) 0.00449(19)
Cu3 0.0492(3) 0.0165(2) 0.0450(3) -0.0119(2) -0.0309(2) 0.00662(19)
Cu4 0.0437(3) 0.0178(2) 0.0307(2) -0.0069(2) -0.0237(2) 0.00209(18)
I1 0.02373(11) 0.01329(10) 0.01498(10) -0.00122(8) -0.00473(8) -0.00223(8)
I2 0.02554(12) 0.01789(10) 0.02427(11) -0.00918(9) -0.01158(9) -0.00369(8)
I3 0.02786(12) 0.01916(11) 0.02670(11) -0.01086(9) -0.01158(9) -0.00481(9)
I4 0.02445(12) 0.01306(10) 0.01611(10) -0.00165(8) -0.00364(8) -0.00220(8)
I5 0.01651(11) 0.01301(10) 0.02121(10) -0.00554(8) -0.00680(8) -0.00043(8)
I6 0.01653(11) 0.01358(10) 0.02161(11) -0.00553(8) -0.00717(8) 0.00030(8)
K1 0.0148(4) 0.0278(4) 0.0278(4) -0.0046(3) -0.0031(3) -0.0089(3)
C11 0.0250(19) 0.0301(19) 0.0255(18) -0.0131(16) 0.0020(14) -0.0070(15)
C12 0.028(2) 0.0250(18) 0.0261(18) -0.0112(16) -0.0062(15) 0.0007(15)
C13 0.036(2) 0.029(2) 0.037(2) -0.0169(17) -0.0169(17) 0.0005(16)
C14 0.049(3) 0.033(2) 0.038(2) -0.0220(19) -0.0181(19) -0.0064(17)
C15 0.031(2) 0.0277(19) 0.033(2) -0.0091(16) -0.0181(16) 0.0021(15)
C16 0.033(2) 0.0225(18) 0.0293(19) -0.0087(16) -0.0126(16) 0.0035(15)
C17 0.033(2) 0.0218(18) 0.033(2) -0.0042(16) 0.0020(16) -0.0078(16)
C18 0.047(2) 0.029(2) 0.029(2) -0.0176(18) 0.0025(17) -0.0133(16)
O11 0.0230(13) 0.0262(13) 0.0250(12) -0.0078(10) -0.0072(10) -0.0038(10)
O12 0.0304(14) 0.0260(13) 0.0290(13) -0.0116(11) -0.0117(11) -0.0038(10)
O13 0.0252(13) 0.0246(13) 0.0265(13) -0.0093(10) -0.0048(10) -0.0058(10)
O14 0.0267(13) 0.0262(13) 0.0255(13) -0.0117(11) -0.0038(10) -0.0047(10)
C21 0.046(2) 0.0207(18) 0.032(2) -0.0154(17) -0.0103(17) -0.0034(15)
C22 0.043(2) 0.0207(18) 0.030(2) -0.0056(16) -0.0139(17) -0.0084(15)
C23 0.051(2) 0.0254(18) 0.0207(17) -0.0122(17) -0.0129(17) -0.0081(14)
C24 0.044(2) 0.0241(18) 0.0224(18) -0.0106(17) 0.0018(16) -0.0098(15)
C25 0.040(2) 0.0207(17) 0.0299(19) -0.0166(16) -0.0068(16) -0.0046(15)
C26 0.036(2) 0.033(2) 0.038(2) -0.0180(18) -0.0106(17) -0.0060(17)
C27 0.046(2) 0.033(2) 0.0255(19) -0.0161(18) -0.0185(17) -0.0033(15)
C28 0.035(2) 0.0263(19) 0.0268(19) -0.0047(16) -0.0174(16) -0.0024(15)
O21 0.0375(15) 0.0236(12) 0.0239(12) -0.0123(11) -0.0092(11) -0.0046(10)
O22 0.0369(15) 0.0169(12) 0.0252(12) -0.0078(11) -0.0091(11) -0.0067(10)
O23 0.0363(15) 0.0261(13) 0.0262(13) -0.0094(11) -0.0128(11) -0.0055(10)
O24 0.0394(15) 0.0273(13) 0.0232(12) -0.0156(12) -0.0072(11) -0.0066(10)
K2 0.0163(4) 0.0311(4) 0.0295(4) -0.0049(3) -0.0027(3) -0.0118(3)
C31 0.044(2) 0.0268(19) 0.033(2) -0.0074(18) -0.0218(18) -0.0026(16)
C32 0.058(3) 0.0257(19) 0.029(2) -0.0176(19) -0.0211(19) 0.0035(16)
C33 0.043(2) 0.0196(18) 0.035(2) -0.0071(17) -0.0116(18) -0.0092(15)
C34 0.044(2) 0.0242(18) 0.0286(19) -0.0101(17) -0.0074(17) -0.0127(15)
C35 0.049(3) 0.036(2) 0.0259(19) -0.024(2) 0.0036(17) -0.0102(17)
C36 0.058(3) 0.031(2) 0.0241(19) -0.024(2) -0.0056(18) -0.0031(16)
C37 0.043(2) 0.035(2) 0.045(2) -0.023(2) -0.022(2) 0.0053(18)
C38 0.059(3) 0.037(2) 0.042(2) -0.025(2) -0.027(2) -0.0027(18)
O31 0.0344(15) 0.0264(13) 0.0229(12) -0.0132(11) -0.0088(11) -0.0039(10)
O32 0.0352(14) 0.0200(12) 0.0253(13) -0.0080(11) -0.0080(11) -0.0082(10)
O33 0.0371(15) 0.0231(12) 0.0246(13) -0.0095(11) -0.0111(11) -0.0051(10)
O34 0.0361(15) 0.0248(13) 0.0260(13) -0.0119(11) -0.0091(11) -0.0046(10)
C41 0.040(2) 0.030(2) 0.0225(18) -0.0145(17) -0.0033(16) -0.0083(15)
C42 0.032(2) 0.0264(19) 0.0271(19) -0.0110(16) 0.0024(15) -0.0083(15)
C43 0.030(2) 0.0203(17) 0.0289(19) -0.0086(15) -0.0068(15) -0.0024(14)
C44 0.027(2) 0.0274(19) 0.035(2) -0.0103(16) -0.0106(16) -0.0074(16)
C45 0.055(3) 0.030(2) 0.029(2) -0.0133(19) -0.0232(18) -0.0048(16)
C46 0.041(2) 0.0268(19) 0.042(2) -0.0125(18) -0.0279(19) 0.0010(17)
C47 0.036(2) 0.0200(17) 0.033(2) -0.0110(16) -0.0120(16) -0.0035(15)
C48 0.027(2) 0.0216(18) 0.034(2) -0.0012(15) -0.0080(16) -0.0084(15)
O41 0.0250(13) 0.0249(13) 0.0267(13) -0.0092(11) -0.0053(10) -0.0069(10)
O42 0.0284(13) 0.0246(13) 0.0234(12) -0.0065(11) -0.0103(10) -0.0044(10)
O43 0.0285(14) 0.0267(13) 0.0267(13) -0.0124(11) -0.0089(10) -0.0058(10)
O44 0.0287(13) 0.0263(13) 0.0226(12) -0.0125(11) -0.0060(10) -0.0047(10)

loop_
_atom_type_symbol
_atom_type_description
_atom_type_scat_dispersion_real
_atom_type_scat_dispersion_imag
_atom_type_scat_source
K K 0.2009 0.2494 'International Tables Vol C Tables 4.2.6.8 and 6.1.1.4'
C C 0.0033 0.0016 'International Tables Vol C Tables 4.2.6.8 and 6.1.1.4'
O O 0.0106 0.0060 'International Tables Vol C Tables 4.2.6.8 and 6.1.1.4'
H H 0.0000 0.0000 'International Tables Vol C Tables 4.2.6.8 and 6.1.1.4'
Cu Cu 0.3201 1.2651 'International Tables Vol C Tables 4.2.6.8 and 6.1.1.4'
I I -0.4742 1.8119 'International Tables Vol C Tables 4.2.6.8 and 6.1.1.4'

loop_
_diffrn_radiation_wavelength
0.71073

loop_
_geom_angle_atom_site_label_1
_geom_angle_atom_site_label_2
_geom_angle_atom_site_label_3
_geom_angle_site_symmetry_1
_geom_angle_site_symmetry_3
_geom_angle
_geom_angle_publ_flag
Cu2 Cu1 I4 . 2_675 175.85(3) n
Cu2 Cu1 Cu1 . 2_675 117.07(3) n
I4 Cu1 Cu1 2_675 2_675 67.070(18) n
Cu2 Cu1 I3 . . 61.768(15) n
I4 Cu1 I3 2_675 . 116.131(18) n
Cu1 Cu1 I3 2_675 . 130.17(3) n
Cu2 Cu1 I6 . . 63.837(16) n
I4 Cu1 I6 2_675 . 114.459(19) n
Cu1 Cu1 I6 2_675 . 118.00(3) n
I3 Cu1 I6 . . 105.582(17) n
Cu2 Cu1 I4 . . 61.787(16) n
I4 Cu1 I4 2_675 . 122.351(18) n
Cu1 Cu1 I4 2_675 . 55.281(17) n
I3 Cu1 I4 . . 101.458(17) n
I6 Cu1 I4 . . 93.507(14) n
Cu1 Cu2 I5 . . 172.85(2) n
Cu1 Cu2 I3 . . 61.272(15) n
I5 Cu2 I3 . . 111.575(18) n
Cu1 Cu2 Cu3 . . 117.64(2) n
I5 Cu2 Cu3 . . 65.974(16) n
I3 Cu2 Cu3 . . 127.11(2) n
Cu1 Cu2 I4 . . 65.273(16) n
I5 Cu2 I4 . . 118.52(2) n
I3 Cu2 I4 . . 103.425(17) n
Cu3 Cu2 I4 . . 124.65(2) n
Cu1 Cu2 I6 . . 62.380(16) n
I5 Cu2 I6 . . 121.723(19) n
I3 Cu2 I6 . . 104.243(17) n
Cu3 Cu2 I6 . . 55.766(15) n
I4 Cu2 I6 . . 94.612(16) n
Cu4 Cu3 I6 2_666 . 175.33(2) n
Cu4 Cu3 I2 2_666 . 61.544(15) n
I6 Cu3 I2 . . 113.848(19) n
Cu4 Cu3 Cu2 2_666 . 117.00(3) n
I6 Cu3 Cu2 . . 64.971(15) n
I2 Cu3 Cu2 . . 130.55(3) n
Cu4 Cu3 I1 2_666 . 64.802(16) n
I6 Cu3 I1 . . 118.31(2) n
I2 Cu3 I1 . . 103.286(17) n
Cu2 Cu3 I1 . . 120.91(2) n
Cu4 Cu3 I5 2_666 . 61.742(16) n
I6 Cu3 I5 . . 120.286(19) n
I2 Cu3 I5 . . 103.675(17) n
Cu2 Cu3 I5 . . 55.332(15) n
I1 Cu3 I5 . . 94.392(15) n
Cu3 Cu4 I1 2_666 . 174.98(2) n
Cu3 Cu4 Cu4 2_666 2_666 117.79(3) n
I1 Cu4 Cu4 . 2_666 66.546(17) n
Cu3 Cu4 I2 2_666 2_666 61.654(15) n
I1 Cu4 I2 . 2_666 113.920(18) n
Cu4 Cu4 I2 2_666 2_666 127.91(3) n
Cu3 Cu4 I5 2_666 2_666 64.938(16) n
I1 Cu4 I5 . 2_666 115.647(19) n
Cu4 Cu4 I5 2_666 2_666 120.75(3) n
I2 Cu4 I5 2_666 2_666 105.932(16) n
Cu3 Cu4 I1 2_666 2_666 62.047(16) n
I1 Cu4 I1 . 2_666 122.346(17) n
Cu4 Cu4 I1 2_666 2_666 55.800(17) n
I2 Cu4 I1 2_666 2_666 101.552(17) n
I5 Cu4 I1 2_666 2_666 94.628(14) n
Cu4 I1 Cu3 . . 110.755(16) n
Cu4 I1 Cu4 . 2_666 57.654(17) n
Cu3 I1 Cu4 . 2_666 53.151(13) n
Cu4 I2 Cu3 2_666 . 56.801(14) n
Cu1 I3 Cu2 . . 56.961(14) n
Cu1 I4 Cu2 2_675 . 110.588(16) n
Cu1 I4 Cu1 2_675 . 57.649(18) n
Cu2 I4 Cu1 . . 52.940(13) n
Cu2 I5 Cu4 . 2_666 111.948(16) n
Cu2 I5 Cu3 . . 58.693(16) n
Cu4 I5 Cu3 2_666 . 53.323(13) n
Cu3 I6 Cu1 . . 112.588(17) n
Cu3 I6 Cu2 . . 59.263(16) n
Cu1 I6 Cu2 . . 53.783(14) n
O21 K1 O13 . . 137.84(8) n
O21 K1 O23 . . 93.37(8) n
O13 K1 O23 . . 111.79(8) n
O21 K1 O24 . . 62.48(7) n
O13 K1 O24 . . 159.29(8) n
O23 K1 O24 . . 62.83(7) n
O21 K1 O14 . . 141.76(8) n
O13 K1 O14 . . 62.02(7) n
O23 K1 O14 . . 108.47(8) n
O24 K1 O14 . . 99.62(7) n
O21 K1 O11 . . 81.67(7) n
O13 K1 O11 . . 93.79(7) n
O23 K1 O11 . . 145.15(8) n
O24 K1 O11 . . 84.78(7) n
O14 K1 O11 . . 62.35(7) n
O21 K1 O12 . . 78.69(8) n
O13 K1 O12 . . 62.80(7) n
O23 K1 O12 . . 151.13(8) n
O24 K1 O12 . . 132.14(7) n
O14 K1 O12 . . 94.01(8) n
O11 K1 O12 . . 61.75(7) n
O21 K1 O22 . . 63.06(7) n
O13 K1 O22 . . 99.62(7) n
O23 K1 O22 . . 60.75(7) n
O24 K1 O22 . . 94.61(7) n
O14 K1 O22 . . 155.18(7) n
O11 K1 O22 . . 139.78(7) n
O12 K1 O22 . . 91.33(7) n
O21 K1 C23 . . 22.90(8) n
O13 K1 C23 . . 120.46(8) n
O23 K1 C23 . . 89.45(9) n
O24 K1 C23 . . 80.13(8) n
O14 K1 C23 . . 159.89(9) n
O11 K1 C23 . . 97.74(8) n
O12 K1 C23 . . 72.41(9) n
O22 K1 C23 . . 43.17(8) n
O21 K1 C16 . . 114.83(9) n
O13 K1 C16 . . 23.01(8) n
O23 K1 C16 . . 121.87(8) n
O24 K1 C16 . . 175.17(8) n
O14 K1 C16 . . 80.16(8) n
O11 K1 C16 . . 90.88(8) n
O12 K1 C16 . . 43.27(8) n
O22 K1 C16 . . 87.32(8) n
C23 K1 C16 . . 98.40(9) n
O21 K1 C27 . . 90.15(9) n
O13 K1 C27 . . 125.72(8) n
O23 K1 C27 . . 22.75(8) n
O24 K1 C27 . . 43.03(8) n
O14 K1 C27 . . 98.14(9) n
O11 K1 C27 . . 122.41(8) n
O12 K1 C27 . . 167.59(9) n
O22 K1 C27 . . 78.65(8) n
C23 K1 C27 . . 95.20(10) n
C16 K1 C27 . . 141.80(9) n
O21 K1 C21 . . 42.85(8) n
O13 K1 C21 . . 166.57(9) n
O23 K1 C21 . . 80.18(8) n
O24 K1 C21 . . 22.79(8) n
O14 K1 C21 . . 109.29(8) n
O11 K1 C21 . . 72.81(8) n
O12 K1 C21 . . 109.80(8) n
O22 K1 C21 . . 91.52(8) n
C23 K1 C21 . . 63.82(9) n
C16 K1 C21 . . 152.95(9) n
C27 K1 C21 . . 63.70(9) n
O14 C11 C12 . . 108.4(3) n
O11 C12 C11 . . 113.0(3) n
O11 C12 K1 . . 48.68(15) n
C11 C12 K1 . . 83.62(19) n
O11 C13 C14 . . 108.0(3) n
O12 C14 C13 . . 113.0(3) n
O12 C14 K1 . . 47.33(16) n
C13 C14 K1 . . 82.6(2) n
O12 C15 C16 . . 108.4(3) n
O13 C16 C15 . . 112.5(3) n
O13 C16 K1 . . 48.13(15) n
C15 C16 K1 . . 84.6(2) n
O13 C17 C18 . . 108.1(3) n
O14 C18 C17 . . 112.6(3) n
O14 C18 K1 . . 47.48(15) n
C17 C18 K1 . . 82.2(2) n
C13 O11 C12 . . 113.6(3) n
C13 O11 K1 . . 118.0(2) n
C12 O11 K1 . . 108.44(19) n
C14 O12 C15 . . 114.0(3) n
C14 O12 K1 . . 110.5(2) n
C15 O12 K1 . . 116.1(2) n
C17 O13 C16 . . 114.1(3) n
C17 O13 K1 . . 119.4(2) n
C16 O13 K1 . . 108.86(19) n
C11 O14 C18 . . 113.7(3) n
C11 O14 K1 . . 117.73(19) n
C18 O14 K1 . . 109.95(19) n
O24 C21 C22 . . 112.8(3) n
O24 C21 K1 . . 48.27(16) n
C22 C21 K1 . . 82.8(2) n
O21 C22 C21 . . 107.6(3) n
O21 C23 C24 . . 112.7(3) n
O21 C23 K1 . . 47.64(15) n
C24 C23 K1 . . 84.27(19) n
O22 C24 C23 . . 108.4(3) n
O22 C25 C26 . . 112.8(3) n
O23 C26 C25 . . 108.3(3) n
O23 C27 C28 . . 111.7(3) n
O23 C27 K1 . . 48.33(16) n
C28 C27 K1 . . 82.3(2) n
O24 C28 C27 . . 108.4(3) n
C22 O21 C23 . . 113.7(3) n
C22 O21 K1 . . 119.87(19) n
C23 O21 K1 . . 109.45(19) n
C24 O22 C25 . . 112.9(3) n
C24 O22 K1 . . 114.79(19) n
C25 O22 K1 . . 111.63(19) n
C26 O23 C27 . . 113.4(3) n
C26 O23 K1 . . 120.8(2) n
C27 O23 K1 . . 108.9(2) n
C28 O24 C21 . . 113.5(3) n
C28 O24 K1 . . 116.62(19) n
C21 O24 K1 . . 108.9(2) n
O32 K2 O44 . . 145.93(8) n
O32 K2 O41 . . 140.19(8) n
O44 K2 O41 . . 62.69(7) n
O32 K2 O34 . . 93.22(8) n
O44 K2 O34 . . 110.22(7) n
O41 K2 O34 . . 97.55(8) n
O32 K2 O31 . . 62.79(7) n
O44 K2 O31 . . 150.23(8) n
O41 K2 O31 . . 88.92(7) n
O34 K2 O31 . . 62.24(7) n
O32 K2 O42 . . 84.08(7) n
O44 K2 O42 . . 93.87(7) n
O41 K2 O42 . . 62.38(7) n
O34 K2 O42 . . 137.40(8) n
O31 K2 O42 . . 79.26(7) n
O32 K2 O33 . . 62.02(7) n
O44 K2 O33 . . 107.26(7) n
O41 K2 O33 . . 153.53(8) n
O34 K2 O33 . . 61.53(7) n
O31 K2 O33 . . 94.28(7) n
O42 K2 O33 . . 144.00(7) n
O32 K2 O43 . . 87.63(7) n
O44 K2 O43 . . 62.02(7) n
O41 K2 O43 . . 94.23(7) n
O34 K2 O43 . . 160.41(8) n
O31 K2 O43 . . 133.83(7) n
O42 K2 O43 . . 62.16(7) n
O33 K2 O43 . . 102.23(7) n
O32 K2 C34 . . 22.85(8) n
O44 K2 C34 . . 159.43(9) n
O41 K2 C34 . . 118.62(8) n
O34 K2 C34 . . 90.20(9) n
O31 K2 C34 . . 43.06(8) n
O42 K2 C34 . . 71.37(9) n
O33 K2 C34 . . 79.80(8) n
O43 K2 C34 . . 97.84(8) n
O32 K2 C41 . . 167.26(9) n
O44 K2 C41 . . 22.82(8) n
O41 K2 C41 . . 42.89(8) n
O34 K2 C41 . . 98.55(9) n
O31 K2 C41 . . 127.52(8) n
O42 K2 C41 . . 90.50(8) n
O33 K2 C41 . . 119.92(8) n
O43 K2 C41 . . 79.65(8) n
C34 K2 C41 . . 160.27(9) n
O32 K2 C43 . . 117.83(8) n
O44 K2 C43 . . 79.90(8) n
O41 K2 C43 . . 22.61(7) n
O34 K2 C43 . . 106.20(8) n
O31 K2 C43 . . 75.49(8) n
O42 K2 C43 . . 42.72(8) n
O33 K2 C43 . . 167.14(8) n
O43 K2 C43 . . 90.55(8) n
C34 K2 C43 . . 97.19(9) n
C41 K2 C43 . . 63.42(8) n
O32 K2 C45 . . 75.34(9) n
O44 K2 C45 . . 89.91(9) n
O41 K2 C45 . . 79.52(9) n
O34 K2 C45 . . 155.85(8) n
O31 K2 C45 . . 93.65(8) n
O42 K2 C45 . . 22.49(8) n
O33 K2 C45 . . 126.34(9) n
O43 K2 C45 . . 42.43(8) n
C34 K2 C45 . . 70.92(10) n
C41 K2 C45 . . 95.38(10) n
C43 K2 C45 . . 63.13(9) n
O34 C31 C32 . . 109.8(3) n
O31 C32 C31 . . 112.6(3) n
O31 C32 K2 . . 47.65(16) n
C31 C32 K2 . . 81.9(2) n
O31 C33 C34 . . 108.9(3) n
O32 C34 C33 . . 113.6(3) n
O32 C34 K2 . . 47.50(15) n
C33 C34 K2 . . 84.5(2) n
O32 C35 C36 . . 108.3(3) n
O33 C36 C35 . . 112.4(3) n
O33 C36 K2 . . 47.78(17) n
C35 C36 K2 . . 81.9(2) n
O33 C37 C38 . . 108.8(3) n
O34 C38 C37 . . 112.7(3) n
O34 C38 K2 . . 47.20(17) n
C37 C38 K2 . . 83.7(2) n
C33 O31 C32 . . 113.8(3) n
C33 O31 K2 . . 116.36(19) n
C32 O31 K2 . . 109.9(2) n
C34 O32 C35 . . 113.0(3) n
C34 O32 K2 . . 109.6(2) n
C35 O32 K2 . . 119.6(2) n
C37 O33 C36 . . 114.0(3) n
C37 O33 K2 . . 118.5(2) n
C36 O33 K2 . . 109.8(2) n
C31 O34 C38 . . 114.3(3) n
C31 O34 K2 . . 117.2(2) n
C38 O34 K2 . . 110.4(2) n
O44 C41 C42 . . 112.6(3) n
O44 C41 K2 . . 47.76(15) n
C42 C41 K2 . . 83.41(19) n
O41 C42 C41 . . 108.4(3) n
O41 C43 C44 . . 113.1(3) n
O41 C43 K2 . . 47.82(15) n
C44 C43 K2 . . 83.7(2) n
O42 C44 C43 . . 108.3(3) n
O42 C45 C46 . . 113.0(3) n
O42 C45 K2 . . 47.94(16) n
C46 C45 K2 . . 82.9(2) n
O43 C46 C45 . . 108.6(3) n
O43 C47 C48 . . 112.6(3) n
O43 C47 K2 . . 48.09(16) n
C48 C47 K2 . . 82.7(2) n
O44 C48 C47 . . 108.1(3) n
C43 O41 C42 . . 114.1(3) n
C43 O41 K2 . . 109.57(19) n
C42 O41 K2 . . 117.05(19) n
C45 O42 C44 . . 114.0(3) n
C45 O42 K2 . . 109.6(2) n
C44 O42 K2 . . 117.25(19) n
C46 O43 C47 . . 113.7(3) n
C46 O43 K2 . . 117.3(2) n
C47 O43 K2 . . 109.4(2) n
C48 O44 C41 . . 113.6(3) n
C48 O44 K2 . . 118.91(19) n
C41 O44 K2 . . 109.4(2) n
O14 C11 H11A . . 109.4 n
C12 C11 H11A . . 109.7 n
O14 C11 H11B . . 109.6 n
C12 C11 H11B . . 110.3 n
H11A C11 H11B . . 109.5 n
O11 C12 H12A . . 109.2 n
C11 C12 H12A . . 107.4 n
K1 C12 H12A . . 83.2 n
O11 C12 H12B . . 109.7 n
C11 C12 H12B . . 107.9 n
K1 C12 H12B . . 158.4 n
H12A C12 H12B . . 109.5 n
O11 C13 H13A . . 109.4 n
C14 C13 H13A . . 109.8 n
O11 C13 H13B . . 109.1 n
C14 C13 H13B . . 111.0 n
H13A C13 H13B . . 109.5 n
O12 C14 H14A . . 109.2 n
C13 C14 H14A . . 107.6 n
K1 C14 H14A . . 86.2 n
O12 C14 H14B . . 109.5 n
C13 C14 H14B . . 108.0 n
K1 C14 H14B . . 156.4 n
H14A C14 H14B . . 109.5 n
O12 C15 H15A . . 109.1 n
C16 C15 H15A . . 109.8 n
O12 C15 H15B . . 109.3 n
C16 C15 H15B . . 110.8 n
H15A C15 H15B . . 109.5 n
O13 C16 H16A . . 108.9 n
C15 C16 H16A . . 107.6 n
K1 C16 H16A . . 82.1 n
O13 C16 H16B . . 109.7 n
C15 C16 H16B . . 108.5 n
K1 C16 H16B . . 157.9 n
H16A C16 H16B . . 109.5 n
O13 C17 H17A . . 109.6 n
C18 C17 H17A . . 109.6 n
O13 C17 H17B . . 109.5 n
C18 C17 H17B . . 110.4 n
H17A C17 H17B . . 109.5 n
O14 C18 H18A . . 109.6 n
C17 C18 H18A . . 108.3 n
K1 C18 H18A . . 86.9 n
O14 C18 H18B . . 108.9 n
C17 C18 H18B . . 107.9 n
K1 C18 H18B . . 155.8 n
H18A C18 H18B . . 109.5 n
O24 C21 H21A . . 109.0 n
C22 C21 H21A . . 107.1 n
K1 C21 H21A . . 83.8 n
O24 C21 H21B . . 109.6 n
C22 C21 H21B . . 108.8 n
K1 C21 H21B . . 157.8 n
H21A C21 H21B . . 109.5 n
O21 C22 H22A . . 109.4 n
C21 C22 H22A . . 109.9 n
O21 C22 H22B . . 109.2 n
C21 C22 H22B . . 111.2 n
H22A C22 H22B . . 109.5 n
O21 C23 H23A . . 109.2 n
C24 C23 H23A . . 107.6 n
K1 C23 H23A . . 83.5 n
O21 C23 H23B . . 109.3 n
C24 C23 H23B . . 108.6 n
K1 C23 H23B . . 156.9 n
H23A C23 H23B . . 109.5 n
O22 C24 H24A . . 109.1 n
C23 C24 H24A . . 109.2 n
O22 C24 H24B . . 109.7 n
C23 C24 H24B . . 110.9 n
H24A C24 H24B . . 109.5 n
O22 C25 H25A . . 109.0 n
C26 C25 H25A . . 107.6 n
O22 C25 H25B . . 109.7 n
C26 C25 H25B . . 108.2 n
H25A C25 H25B . . 109.5 n
O23 C26 H26A . . 109.8 n
C25 C26 H26A . . 109.8 n
O23 C26 H26B . . 109.1 n
C25 C26 H26B . . 110.4 n
H26A C26 H26B . . 109.5 n
O23 C27 H27A . . 109.7 n
C28 C27 H27A . . 108.6 n
K1 C27 H27A . . 85.0 n
O23 C27 H27B . . 108.8 n
C28 C27 H27B . . 108.5 n
K1 C27 H27B . . 157.0 n
H27A C27 H27B . . 109.5 n
O24 C28 H28A . . 109.8 n
C27 C28 H28A . . 109.7 n
O24 C28 H28B . . 109.2 n
C27 C28 H28B . . 110.2 n
H28A C28 H28B . . 109.5 n
O34 C31 H31A . . 109.3 n
C32 C31 H31A . . 109.1 n
O34 C31 H31B . . 109.1 n
C32 C31 H31B . . 110.0 n
H31A C31 H31B . . 109.5 n
O31 C32 H32A . . 108.9 n
C31 C32 H32A . . 107.2 n
K2 C32 H32A . . 85.3 n
O31 C32 H32B . . 109.8 n
C31 C32 H32B . . 108.9 n
K2 C32 H32B . . 157.1 n
H32A C32 H32B . . 109.5 n
O31 C33 H33A . . 109.1 n
C34 C33 H33A . . 109.4 n
O31 C33 H33B . . 109.4 n
C34 C33 H33B . . 110.5 n
H33A C33 H33B . . 109.5 n
O32 C34 H34A . . 109.1 n
C33 C34 H34A . . 107.2 n
K2 C34 H34A . . 84.2 n
O32 C34 H34B . . 109.2 n
C33 C34 H34B . . 108.2 n
K2 C34 H34B . . 156.7 n
H34A C34 H34B . . 109.5 n
O32 C35 H35A . . 109.1 n
C36 C35 H35A . . 109.9 n
O32 C35 H35B . . 109.3 n
C36 C35 H35B . . 110.7 n
H35A C35 H35B . . 109.5 n
O33 C36 H36A . . 109.4 n
C35 C36 H36A . . 107.9 n
K2 C36 H36A . . 85.9 n
O33 C36 H36B . . 109.1 n
C35 C36 H36B . . 108.6 n
K2 C36 H36B . . 156.5 n
H36A C36 H36B . . 109.5 n
O33 C37 H37A . . 109.3 n
C38 C37 H37A . . 109.9 n
O33 C37 H37B . . 109.1 n
C38 C37 H37B . . 110.3 n
H37A C37 H37B . . 109.5 n
O34 C38 H38A . . 109.6 n
C37 C38 H38A . . 108.0 n
K2 C38 H38A . . 85.6 n
O34 C38 H38B . . 109.1 n
C37 C38 H38B . . 107.9 n
K2 C38 H38B . . 156.1 n
H38A C38 H38B . . 109.5 n
O44 C41 H41A . . 109.0 n
C42 C41 H41A . . 107.6 n
K2 C41 H41A . . 84.0 n
O44 C41 H41B . . 109.5 n
C42 C41 H41B . . 108.6 n
K2 C41 H41B . . 157.2 n
H41A C41 H41B . . 109.5 n
O41 C42 H42A . . 109.1 n
C41 C42 H42A . . 109.7 n
O41 C42 H42B . . 109.5 n
C41 C42 H42B . . 110.8 n
H42A C42 H42B . . 109.5 n
O41 C43 H43A . . 109.2 n
C44 C43 H43A . . 107.6 n
K2 C43 H43A . . 84.5 n
O41 C43 H43B . . 109.3 n
C44 C43 H43B . . 108.1 n
K2 C43 H43B . . 157.0 n
H43A C43 H43B . . 109.5 n
O42 C44 H44A . . 109.3 n
C43 C44 H44A . . 110.0 n
O42 C44 H44B . . 109.2 n
C43 C44 H44B . . 110.6 n
H44A C44 H44B . . 109.5 n
O42 C45 H45A . . 109.1 n
C46 C45 H45A . . 107.4 n
K2 C45 H45A . . 84.6 n
O42 C45 H45B . . 109.4 n
C46 C45 H45B . . 108.5 n
K2 C45 H45B . . 157.2 n
H45A C45 H45B . . 109.5 n
O43 C46 H46A . . 108.8 n
C45 C46 H46A . . 109.5 n
O43 C46 H46B . . 109.5 n
C45 C46 H46B . . 110.9 n
H46A C46 H46B . . 109.5 n
O43 C47 H47A . . 109.3 n
C48 C47 H47A . . 107.7 n
K2 C47 H47A . . 84.7 n
O43 C47 H47B . . 109.5 n
C48 C47 H47B . . 108.3 n
K2 C47 H47B . . 157.4 n
H47A C47 H47B . . 109.5 n
O44 C48 H48A . . 109.5 n
C47 C48 H48A . . 109.9 n
O44 C48 H48B . . 109.3 n
C47 C48 H48B . . 110.5 n
H48A C48 H48B . . 109.5 n

loop_
_geom_bond_atom_site_label_1
_geom_bond_atom_site_label_2
_geom_bond_site_symmetry_2
_geom_bond_distance
_geom_bond_publ_flag
Cu1 Cu2 . 2.5053(6) n
Cu1 I4 2_675 2.5449(5) y
Cu1 Cu1 2_675 2.6156(9) n
Cu1 I3 . 2.6207(5) y
Cu1 I6 . 2.7514(5) y
Cu1 I4 . 2.8516(5) y
Cu2 I5 . 2.5451(5) y
Cu2 I3 . 2.6330(5) y
Cu2 Cu3 . 2.6439(7) n
Cu2 I4 . 2.7665(6) y
Cu2 I6 . 2.7871(5) y
Cu3 Cu4 2_666 2.5024(6) n
Cu3 I6 . 2.5431(5) y
Cu3 I2 . 2.6320(5) y
Cu3 I1 . 2.7624(6) y
Cu3 I5 . 2.8264(6) y
Cu4 Cu3 2_666 2.5024(6) n
Cu4 I1 . 2.5511(5) y
Cu4 Cu4 2_666 2.6059(9) n
Cu4 I2 2_666 2.6293(5) y
Cu4 I5 2_666 2.7483(5) y
Cu4 I1 2_666 2.8296(5) y
I1 Cu4 2_666 2.8296(5) n
I2 Cu4 2_666 2.6293(5) n
I4 Cu1 2_675 2.5450(5) n
I5 Cu4 2_666 2.7483(5) n
K1 O21 . 2.705(2) y
K1 O13 . 2.721(2) y
K1 O23 . 2.754(3) y
K1 O24 . 2.754(3) y
K1 O14 . 2.764(2) y
K1 O11 . 2.770(2) y
K1 O12 . 2.776(3) y
K1 O22 . 2.795(3) y
K1 C23 . 3.451(4) n
K1 C16 . 3.458(4) n
K1 C27 . 3.487(4) n
K1 C21 . 3.490(4) n
C11 O14 . 1.426(4) n
C11 C12 . 1.508(5) n
C12 O11 . 1.434(4) n
C13 O11 . 1.424(4) n
C13 C14 . 1.505(5) n
C14 O12 . 1.428(4) n
C15 O12 . 1.430(4) n
C15 C16 . 1.510(5) n
C16 O13 . 1.428(4) n
C17 O13 . 1.426(4) n
C17 C18 . 1.498(6) n
C18 O14 . 1.440(4) n
C21 O24 . 1.429(4) n
C21 C22 . 1.524(5) n
C22 O21 . 1.421(4) n
C23 O21 . 1.424(4) n
C23 C24 . 1.511(5) n
C24 O22 . 1.419(4) n
C25 O22 . 1.421(4) n
C25 C26 . 1.512(5) n
C26 O23 . 1.420(4) n
C27 O23 . 1.426(4) n
C27 C28 . 1.530(5) n
C28 O24 . 1.414(4) n
K2 O32 . 2.708(2) y
K2 O44 . 2.737(2) y
K2 O41 . 2.752(2) y
K2 O34 . 2.757(3) y
K2 O31 . 2.769(3) y
K2 O42 . 2.771(3) y
K2 O33 . 2.775(3) y
K2 O43 . 2.776(3) y
K2 C34 . 3.459(4) n
K2 C41 . 3.487(4) n
K2 C43 . 3.499(4) n
K2 C45 . 3.517(4) n
C31 O34 . 1.414(4) n
C31 C32 . 1.494(5) n
C32 O31 . 1.431(4) n
C33 O31 . 1.425(4) n
C33 C34 . 1.493(5) n
C34 O32 . 1.426(4) n
C35 O32 . 1.429(5) n
C35 C36 . 1.503(5) n
C36 O33 . 1.432(4) n
C37 O33 . 1.421(5) n
C37 C38 . 1.500(6) n
C38 O34 . 1.432(4) n
C41 O44 . 1.434(4) n
C41 C42 . 1.503(5) n
C42 O41 . 1.434(4) n
C43 O41 . 1.427(4) n
C43 C44 . 1.509(5) n
C44 O42 . 1.430(4) n
C45 O42 . 1.428(4) n
C45 C46 . 1.508(5) n
C46 O43 . 1.421(4) n
C47 O43 . 1.429(4) n
C47 C48 . 1.510(5) n
C48 O44 . 1.428(4) n
C11 H11A . 0.9600 n
C11 H11B . 0.9600 n
C12 H12A . 0.9600 n
C12 H12B . 0.9600 n
C13 H13A . 0.9601 n
C13 H13B . 0.9599 n
C14 H14A . 0.9599 n
C14 H14B . 0.9600 n
C15 H15A . 0.9600 n
C15 H15B . 0.9600 n
C16 H16A . 0.9600 n
C16 H16B . 0.9600 n
C17 H17A . 0.9600 n
C17 H17B . 0.9599 n
C18 H18A . 0.9599 n
C18 H18B . 0.9599 n
C21 H21A . 0.9600 n
C21 H21B . 0.9600 n
C22 H22A . 0.9599 n
C22 H22B . 0.9599 n
C23 H23A . 0.9599 n
C23 H23B . 0.9599 n
C24 H24A . 0.9600 n
C24 H24B . 0.9600 n
C25 H25A . 0.9599 n
C25 H25B . 0.9600 n
C26 H26A . 0.9600 n
C26 H26B . 0.9600 n
C27 H27A . 0.9599 n
C27 H27B . 0.9601 n
C28 H28A . 0.9600 n
C28 H28B . 0.9601 n
C31 H31A . 0.9600 n
C31 H31B . 0.9600 n
C32 H32A . 0.9600 n
C32 H32B . 0.9599 n
C33 H33A . 0.9600 n
C33 H33B . 0.9601 n
C34 H34A . 0.9601 n
C34 H34B . 0.9600 n
C35 H35A . 0.9600 n
C35 H35B . 0.9601 n
C36 H36A . 0.9600 n
C36 H36B . 0.9600 n
C37 H37A . 0.9599 n
C37 H37B . 0.9601 n
C38 H38A . 0.9600 n
C38 H38B . 0.9600 n
C41 H41A . 0.9599 n
C41 H41B . 0.9600 n
C42 H42A . 0.9599 n
C42 H42B . 0.9601 n
C43 H43A . 0.9599 n
C43 H43B . 0.9600 n
C44 H44A . 0.9599 n
C44 H44B . 0.9600 n
C45 H45A . 0.9600 n
C45 H45B . 0.9601 n
C46 H46A . 0.9599 n
C46 H46B . 0.9600 n
C47 H47A . 0.9600 n
C47 H47B . 0.9601 n
C48 H48A . 0.9600 n
C48 H48B . 0.9600 n
